data_4121090
loop_
_publ_author_name
'Boyoung Y. Park'
'T. Patrick Montgomery'
'Victoria J. Garza'
'Michael J. Krische'

_publ_section_title
;
 Ruthenium Catalyzed Hydrohydroxyalkylation of Isoprene with
 Heteroaromatic Secondary Alcohols: Isolation and Reversible Formation of
 the Putative Metallacycle Intermediate
;
_journal_name_full 'Journal of the American Chemical Society'
_journal_page_first 16320
_journal_page_last 16323
_journal_paper_doi 10.1021/ja4087193
_journal_volume 135
_journal_year 2013
_chemical_formula_moiety 'C17 H17 N O, Ru, 2 C O, 0.1 H2 O'
_chemical_formula_sum 'C19 H17.2 N O3.1 Ru'
_chemical_formula_weight 410.21
_chemical_name_systematic
; 
 ? 
;
_space_group_IT_number 14
_symmetry_cell_setting monoclinic
_symmetry_space_group_name_Hall '-P 2yn'
_symmetry_space_group_name_H-M 'P 1 21/n 1'
_atom_sites_solution_hydrogens geom
_atom_sites_solution_primary direct
_atom_sites_solution_secondary difmap
_audit_creation_method SHELXL-97
_cell_angle_alpha 90.00
_cell_angle_beta 93.986(3)
_cell_angle_gamma 90.00
_cell_formula_units_Z 4
_cell_length_a 8.0576(18)
_cell_length_b 9.927(2)
_cell_length_c 21.084(5)
_cell_measurement_reflns_used 5655
_cell_measurement_temperature 100(2)
_cell_measurement_theta_max 27.6
_cell_measurement_theta_min 1.9
_cell_volume 1682.4(6)
_computing_cell_refinement 'CrystalClear (Rigaku Inc., 2008)'
_computing_data_collection 'CrystalClear (Rigaku Inc., 2008)'
_computing_data_reduction 'CrystalClear (Rigaku Inc., 2008)'
_computing_molecular_graphics 'XP SHELXTL/PC, Siemens Analytical'
_computing_publication_material 'XP SHELXTL/PC, Siemens Analytical'
_computing_structure_refinement 'XL SHELXTL/PC, Siemens Analytical'
_computing_structure_solution
;

SIR97 - Altomare A., Burla M.C., Camalli M., Cascarano G.L., Giacovazzo C., 
Guagliardi A., Moliterni A.G.G., Polidori G.,Spagna R.
;
_diffrn_ambient_temperature 100(2)
_diffrn_measured_fraction_theta_full 0.999
_diffrn_measured_fraction_theta_max 0.999
_diffrn_measurement_device_type 'Rigaku AFC-12 with Saturn 724+ CCD'
_diffrn_measurement_method \w-scans
_diffrn_radiation_monochromator graphite
_diffrn_radiation_source 'fine-focus sealed tube'
_diffrn_radiation_type MoK\a
_diffrn_radiation_wavelength 0.71073
_diffrn_reflns_av_R_equivalents 0.0338
_diffrn_reflns_av_sigmaI/netI 0.0251
_diffrn_reflns_limit_h_max 10
_diffrn_reflns_limit_h_min -10
_diffrn_reflns_limit_k_max 12
_diffrn_reflns_limit_k_min -12
_diffrn_reflns_limit_l_max 27
_diffrn_reflns_limit_l_min -27
_diffrn_reflns_number 24210
_diffrn_reflns_theta_full 27.50
_diffrn_reflns_theta_max 27.50
_diffrn_reflns_theta_min 1.94
_exptl_absorpt_coefficient_mu 0.949
_exptl_absorpt_correction_T_max 1.00
_exptl_absorpt_correction_T_min 0.875
_exptl_absorpt_correction_type multi-scan
_exptl_absorpt_process_details
;
Abscor. T. Higashi (2001). The Rigaku Corporation, Tokyo, Japan.
;
_exptl_crystal_colour colorless
_exptl_crystal_density_diffrn 1.619
_exptl_crystal_description needle
_exptl_crystal_F_000 828
_exptl_crystal_size_max 0.24
_exptl_crystal_size_mid 0.05
_exptl_crystal_size_min 0.04
_refine_diff_density_max 0.829
_refine_diff_density_min -0.620
_refine_diff_density_rms 0.071
_refine_ls_extinction_method none
_refine_ls_goodness_of_fit_ref 1.001
_refine_ls_hydrogen_treatment mixed
_refine_ls_matrix_type full
_refine_ls_number_parameters 234
_refine_ls_number_reflns 3865
_refine_ls_number_restraints 0
_refine_ls_restrained_S_all 1.001
_refine_ls_R_factor_all 0.0279
_refine_ls_R_factor_gt 0.0246
_refine_ls_shift/su_max 0.013
_refine_ls_shift/su_mean 0.001
_refine_ls_structure_factor_coef Fsqd
_refine_ls_weighting_details 'calc w=1/[\s^2^(Fo^2^)+(0.0343P)^2^+0.8933P] where P=(Fo^2^+2Fc^2^)/3'
_refine_ls_weighting_scheme calc
_refine_ls_wR_factor_gt 0.0583
_refine_ls_wR_factor_ref 0.0604
_reflns_number_gt 3608
_reflns_number_total 3865
_reflns_threshold_expression >2sigma(I)
_cod_data_source_file ja4087193_si_001.cif
_cod_data_source_block shelxl
_cod_original_cell_volume 1682.5(6)
_cod_original_formula_sum 'C19 H17.20 N O3.10 Ru'
_cod_database_code 4121090

loop_
_symmetry_equiv_pos_as_xyz
'x, y, z'
'-x+1/2, y+1/2, -z+1/2'
'-x, -y, -z'
'x-1/2, -y-1/2, z-1/2'

loop_
_atom_site_label
_atom_site_type_symbol
_atom_site_fract_x
_atom_site_fract_y
_atom_site_fract_z
_atom_site_U_iso_or_equiv
_atom_site_adp_type
_atom_site_occupancy
_atom_site_symmetry_multiplicity
_atom_site_calc_flag
_atom_site_refinement_flags
C1 C -0.0421(2) 0.4945(2) 0.17424(9) 0.0151(4) Uani 1 1 d .
H1 H -0.0919 0.5126 0.1330 0.018 Uiso 1 1 calc R
C2 C -0.1423(2) 0.4892(2) 0.22494(10) 0.0179(4) Uani 1 1 d .
H2 H -0.2584 0.5059 0.2189 0.022 Uiso 1 1 calc R
C3 C -0.0693(2) 0.4591(2) 0.28482(10) 0.0179(4) Uani 1 1 d .
H3 H -0.1355 0.4517 0.3202 0.022 Uiso 1 1 calc R
C4 C 0.1022(2) 0.4398(2) 0.29237(9) 0.0156(4) Uani 1 1 d .
H4 H 0.1539 0.4189 0.3330 0.019 Uiso 1 1 calc R
C5 C 0.1970(2) 0.45115(17) 0.24017(9) 0.0116(4) Uani 1 1 d .
C6 C 0.3880(2) 0.44048(19) 0.24027(9) 0.0126(4) Uani 1 1 d .
C7 C 0.4713(2) 0.48109(19) 0.30465(9) 0.0128(4) Uani 1 1 d .
C8 C 0.4892(2) 0.3913(2) 0.35558(9) 0.0173(4) Uani 1 1 d .
H8 H 0.4499 0.3016 0.3502 0.021 Uiso 1 1 calc R
C9 C 0.5635(3) 0.4311(2) 0.41402(9) 0.0207(4) Uani 1 1 d .
H9 H 0.5736 0.3690 0.4483 0.025 Uiso 1 1 calc R
C10 C 0.6231(2) 0.5615(2) 0.42228(9) 0.0199(4) Uani 1 1 d .
H10 H 0.6742 0.5890 0.4621 0.024 Uiso 1 1 calc R
C11 C 0.6073(2) 0.6513(2) 0.37181(9) 0.0179(4) Uani 1 1 d .
H11 H 0.6483 0.7406 0.3772 0.021 Uiso 1 1 calc R
C12 C 0.5320(2) 0.6119(2) 0.31349(9) 0.0145(4) Uani 1 1 d .
H12 H 0.5218 0.6745 0.2794 0.017 Uiso 1 1 calc R
C13 C 0.4357(2) 0.29526(19) 0.22112(9) 0.0144(4) Uani 1 1 d .
H13A H 0.5584 0.2871 0.2232 0.017 Uiso 1 1 calc R
H13B H 0.3933 0.2305 0.2518 0.017 Uiso 1 1 calc R
C14 C 0.3657(2) 0.2600(2) 0.15504(9) 0.0142(4) Uani 1 1 d .
C15 C 0.4428(2) 0.2724(2) 0.09707(9) 0.0164(4) Uani 1 1 d .
C16 C 0.5416(2) 0.3862(2) 0.08442(9) 0.0179(4) Uani 1 1 d .
C17 C 0.3940(3) 0.1742(2) 0.04419(10) 0.0223(4) Uani 1 1 d .
H17A H 0.4745 0.1001 0.0450 0.033 Uiso 1 1 calc R
H17B H 0.3929 0.2207 0.0032 0.033 Uiso 1 1 calc R
H17C H 0.2829 0.1382 0.0502 0.033 Uiso 1 1 calc R
C18 C 0.3052(2) 0.6427(2) 0.08071(9) 0.0186(4) Uani 1 1 d .
C19 C 0.1657(3) 0.4069(2) 0.04132(10) 0.0204(4) Uani 1 1 d .
N1 N 0.12358(19) 0.47484(15) 0.18140(7) 0.0123(3) Uani 1 1 d .
O1 O 0.43836(16) 0.52535(13) 0.19237(6) 0.0120(3) Uani 1 1 d .
O2 O 0.3127(2) 0.74984(16) 0.06186(7) 0.0281(4) Uani 1 1 d .
O3 O 0.0821(2) 0.36959(17) -0.00157(8) 0.0338(4) Uani 1 1 d .
Ru1 Ru 0.301934(17) 0.462590(15) 0.111541(7) 0.01226(6) Uani 1 1 d .
O1W O 0.649(2) 0.6941(17) 0.1280(8) 0.032(4) Uiso 0.10 1 d P
H14 H 0.282(3) 0.196(2) 0.1537(10) 0.012(5) Uiso 1 1 d .
H16B H 0.579(3) 0.395(2) 0.0425(11) 0.024(6) Uiso 1 1 d .
H16A H 0.611(3) 0.425(2) 0.1175(11) 0.020(6) Uiso 1 1 d .

loop_
_atom_site_aniso_label
_atom_site_aniso_U_11
_atom_site_aniso_U_22
_atom_site_aniso_U_33
_atom_site_aniso_U_23
_atom_site_aniso_U_13
_atom_site_aniso_U_12
C1 0.0120(8) 0.0156(10) 0.0173(9) -0.0037(8) -0.0022(7) 0.0009(7)
C2 0.0115(8) 0.0185(10) 0.0238(10) -0.0043(8) 0.0014(7) -0.0018(7)
C3 0.0142(9) 0.0208(11) 0.0194(9) -0.0019(8) 0.0050(7) -0.0034(7)
C4 0.0149(9) 0.0160(10) 0.0158(9) 0.0000(7) 0.0003(7) -0.0019(7)
C5 0.0112(8) 0.0085(9) 0.0151(9) -0.0010(7) -0.0002(7) -0.0012(6)
C6 0.0104(8) 0.0138(9) 0.0137(8) 0.0013(7) 0.0009(7) -0.0003(7)
C7 0.0089(8) 0.0162(10) 0.0133(8) -0.0009(7) 0.0008(7) 0.0007(7)
C8 0.0182(9) 0.0163(10) 0.0170(9) 0.0020(8) -0.0007(7) -0.0018(8)
C9 0.0217(10) 0.0252(11) 0.0148(9) 0.0050(8) -0.0019(8) -0.0002(8)
C10 0.0172(9) 0.0279(12) 0.0140(9) -0.0037(8) -0.0038(7) 0.0009(8)
C11 0.0160(9) 0.0171(10) 0.0201(10) -0.0042(8) -0.0015(7) -0.0004(8)
C12 0.0121(8) 0.0157(10) 0.0157(9) 0.0010(7) -0.0003(7) 0.0018(7)
C13 0.0135(8) 0.0150(10) 0.0145(8) 0.0008(7) -0.0004(7) 0.0020(7)
C14 0.0125(8) 0.0126(10) 0.0172(9) -0.0010(7) -0.0019(7) 0.0017(7)
C15 0.0131(8) 0.0190(10) 0.0170(9) -0.0033(8) -0.0004(7) 0.0075(7)
C16 0.0127(9) 0.0257(11) 0.0155(9) -0.0023(8) 0.0033(7) 0.0043(8)
C17 0.0208(10) 0.0242(11) 0.0217(10) -0.0078(9) -0.0006(8) 0.0053(8)
C18 0.0193(9) 0.0225(11) 0.0143(9) -0.0024(8) 0.0032(7) 0.0039(8)
C19 0.0214(10) 0.0175(11) 0.0219(10) -0.0016(8) -0.0009(8) 0.0085(8)
N1 0.0109(7) 0.0120(8) 0.0138(7) -0.0018(6) 0.0001(6) -0.0007(6)
O1 0.0111(6) 0.0149(7) 0.0101(6) 0.0004(5) 0.0001(5) -0.0021(5)
O2 0.0416(9) 0.0207(9) 0.0234(8) 0.0040(6) 0.0119(7) 0.0043(7)
O3 0.0385(9) 0.0299(9) 0.0300(9) -0.0126(7) -0.0202(7) 0.0126(7)
Ru1 0.01094(8) 0.01539(10) 0.01035(8) -0.00093(5) -0.00004(5) 0.00165(5)

loop_
_atom_type_symbol
_atom_type_description
_atom_type_scat_dispersion_real
_atom_type_scat_dispersion_imag
_atom_type_scat_source
C C 0.0033 0.0016 'International Tables Vol C Tables 4.2.6.8 and 6.1.1.4'
H H 0.0000 0.0000 'International Tables Vol C Tables 4.2.6.8 and 6.1.1.4'
N N 0.0061 0.0033 'International Tables Vol C Tables 4.2.6.8 and 6.1.1.4'
O O 0.0106 0.0060 'International Tables Vol C Tables 4.2.6.8 and 6.1.1.4'
Ru Ru -1.2594 0.8363 'International Tables Vol C Tables 4.2.6.8 and 6.1.1.4'

loop_
_geom_angle_atom_site_label_1
_geom_angle_atom_site_label_2
_geom_angle_atom_site_label_3
_geom_angle
N1 C1 C2 122.33(18)
N1 C1 H1 118.8
C2 C1 H1 118.8
C1 C2 C3 118.49(18)
C1 C2 H2 120.8
C3 C2 H2 120.8
C2 C3 C4 119.20(18)
C2 C3 H3 120.4
C4 C3 H3 120.4
C5 C4 C3 119.65(18)
C5 C4 H4 120.2
C3 C4 H4 120.2
N1 C5 C4 120.66(17)
N1 C5 C6 112.63(15)
C4 C5 C6 126.71(17)
O1 C6 C7 110.59(15)
O1 C6 C5 107.32(14)
C7 C6 C5 111.12(15)
O1 C6 C13 106.40(14)
C7 C6 C13 112.01(15)
C5 C6 C13 109.19(15)
C12 C7 C8 118.36(17)
C12 C7 C6 119.54(16)
C8 C7 C6 122.10(17)
C9 C8 C7 121.07(19)
C9 C8 H8 119.5
C7 C8 H8 119.5
C8 C9 C10 120.06(19)
C8 C9 H9 120.0
C10 C9 H9 120.0
C11 C10 C9 119.39(19)
C11 C10 H10 120.3
C9 C10 H10 120.3
C10 C11 C12 120.63(19)
C10 C11 H11 119.7
C12 C11 H11 119.7
C11 C12 C7 120.49(18)
C11 C12 H12 119.8
C7 C12 H12 119.8
C14 C13 C6 111.85(15)
C14 C13 H13A 109.2
C6 C13 H13A 109.2
C14 C13 H13B 109.2
C6 C13 H13B 109.2
H13A C13 H13B 107.9
C15 C14 C13 128.30(17)
C15 C14 Ru1 70.87(11)
C13 C14 Ru1 103.24(12)
C15 C14 H14 113.5(13)
C13 C14 H14 114.3(13)
Ru1 C14 H14 116.8(13)
C14 C15 C16 121.21(18)
C14 C15 C17 118.26(18)
C16 C15 C17 119.70(17)
C14 C15 Ru1 72.41(11)
C16 C15 Ru1 69.52(11)
C17 C15 Ru1 122.46(13)
C15 C16 Ru1 73.10(11)
C15 C16 H16B 117.6(15)
Ru1 C16 H16B 123.6(14)
C15 C16 H16A 119.9(14)
Ru1 C16 H16A 98.9(14)
H16B C16 H16A 115.7(19)
C15 C17 H17A 109.5
C15 C17 H17B 109.5
H17A C17 H17B 109.5
C15 C17 H17C 109.5
H17A C17 H17C 109.5
H17B C17 H17C 109.5
O2 C18 Ru1 177.68(18)
O3 C19 Ru1 178.48(19)
C1 N1 C5 119.56(16)
C1 N1 Ru1 129.89(13)
C5 N1 Ru1 110.45(12)
C6 O1 Ru1 104.51(10)
C19 Ru1 C18 91.66(9)
C19 Ru1 O1 176.18(7)
C18 Ru1 O1 88.80(7)
C19 Ru1 N1 100.23(8)
C18 Ru1 N1 102.04(7)
O1 Ru1 N1 75.98(6)
C19 Ru1 C16 99.87(8)
C18 Ru1 C16 101.70(8)
O1 Ru1 C16 83.74(7)
N1 Ru1 C16 148.24(7)
C19 Ru1 C15 85.27(8)
C18 Ru1 C15 136.69(8)
O1 Ru1 C15 96.99(6)
N1 Ru1 C15 121.05(7)
C16 Ru1 C15 37.38(8)
C19 Ru1 C14 99.40(8)
C18 Ru1 C14 165.60(8)
O1 Ru1 C14 80.78(6)
N1 Ru1 C14 85.14(6)
C16 Ru1 C14 67.46(7)
C15 Ru1 C14 36.72(7)

loop_
_geom_bond_atom_site_label_1
_geom_bond_atom_site_label_2
_geom_bond_distance
C1 N1 1.347(2)
C1 C2 1.385(3)
C1 H1 0.9500
C2 C3 1.388(3)
C2 H2 0.9500
C3 C4 1.393(3)
C3 H3 0.9500
C4 C5 1.387(3)
C4 H4 0.9500
C5 N1 1.356(2)
C5 C6 1.543(2)
C6 O1 1.397(2)
C6 C7 1.526(3)
C6 C13 1.553(3)
C7 C12 1.396(3)
C7 C8 1.395(3)
C8 C9 1.389(3)
C8 H8 0.9500
C9 C10 1.387(3)
C9 H9 0.9500
C10 C11 1.387(3)
C10 H10 0.9500
C11 C12 1.389(3)
C11 H11 0.9500
C12 H12 0.9500
C13 C14 1.508(3)
C13 H13A 0.9900
C13 H13B 0.9900
C14 C15 1.414(3)
C14 Ru1 2.255(2)
C14 H14 0.92(2)
C15 C16 1.418(3)
C15 C17 1.512(3)
C15 Ru1 2.2346(19)
C16 Ru1 2.1878(19)
C16 H16B 0.96(2)
C16 H16A 0.95(2)
C17 H17A 0.9800
C17 H17B 0.9800
C17 H17C 0.9800
C18 O2 1.139(3)
C18 Ru1 1.903(2)
C19 O3 1.150(2)
C19 Ru1 1.865(2)
N1 Ru1 2.1316(16)
O1 Ru1 2.0592(13)
O1 O1W 2.799(16)
O2 O1W 3.01(17)

loop_
_geom_torsion_atom_site_label_1
_geom_torsion_atom_site_label_2
_geom_torsion_atom_site_label_3
_geom_torsion_atom_site_label_4
_geom_torsion
N1 C1 C2 C3 -1.7(3)
C1 C2 C3 C4 2.2(3)
C2 C3 C4 C5 0.1(3)
C3 C4 C5 N1 -3.0(3)
C3 C4 C5 C6 176.59(17)
N1 C5 C6 O1 31.7(2)
C4 C5 C6 O1 -147.92(18)
N1 C5 C6 C7 152.73(15)
C4 C5 C6 C7 -26.9(3)
N1 C5 C6 C13 -83.22(18)
C4 C5 C6 C13 97.1(2)
O1 C6 C7 C12 22.1(2)
C5 C6 C7 C12 -97.00(19)
C13 C6 C7 C12 140.57(17)
O1 C6 C7 C8 -157.97(16)
C5 C6 C7 C8 83.0(2)
C13 C6 C7 C8 -39.5(2)
C12 C7 C8 C9 0.8(3)
C6 C7 C8 C9 -179.13(18)
C7 C8 C9 C10 -0.7(3)
C8 C9 C10 C11 0.2(3)
C9 C10 C11 C12 0.3(3)
C10 C11 C12 C7 -0.2(3)
C8 C7 C12 C11 -0.4(3)
C6 C7 C12 C11 179.57(16)
O1 C6 C13 C14 -53.92(19)
C7 C6 C13 C14 -174.88(15)
C5 C6 C13 C14 61.61(19)
C6 C13 C14 C15 93.5(2)
C6 C13 C14 Ru1 17.61(17)
C13 C14 C15 C16 -40.4(3)
Ru1 C14 C15 C16 51.59(16)
C13 C14 C15 C17 150.04(19)
Ru1 C14 C15 C17 -117.96(17)
C13 C14 C15 Ru1 -92.00(19)
C14 C15 C16 Ru1 -52.88(16)
C17 C15 C16 Ru1 116.52(17)
C2 C1 N1 C5 -1.1(3)
C2 C1 N1 Ru1 174.79(14)
C4 C5 N1 C1 3.5(3)
C6 C5 N1 C1 -176.15(16)
C4 C5 N1 Ru1 -173.14(14)
C6 C5 N1 Ru1 7.20(17)
C7 C6 O1 Ru1 -176.35(11)
C5 C6 O1 Ru1 -55.00(14)
C13 C6 O1 Ru1 61.78(14)
C6 O1 Ru1 C19 52.1(11)
C6 O1 Ru1 C18 149.08(12)
C6 O1 Ru1 N1 46.36(11)
C6 O1 Ru1 C16 -109.01(12)
C6 O1 Ru1 C15 -73.97(11)
C6 O1 Ru1 C14 -40.90(11)
C1 N1 Ru1 C19 -25.08(18)
C5 N1 Ru1 C19 151.12(13)
C1 N1 Ru1 C18 68.85(18)
C5 N1 Ru1 C18 -114.95(13)
C1 N1 Ru1 O1 154.53(18)
C5 N1 Ru1 O1 -29.27(11)
C1 N1 Ru1 C16 -153.56(17)
C5 N1 Ru1 C16 22.6(2)
C1 N1 Ru1 C15 -115.70(17)
C5 N1 Ru1 C15 60.50(14)
C1 N1 Ru1 C14 -123.78(17)
C5 N1 Ru1 C14 52.42(12)
C15 C16 Ru1 C19 -68.57(13)
C15 C16 Ru1 C18 -162.35(12)
C15 C16 Ru1 O1 110.18(11)
C15 C16 Ru1 N1 59.99(18)
C15 C16 Ru1 C14 27.59(11)
C14 C15 Ru1 C19 -112.64(13)
C16 C15 Ru1 C19 113.05(13)
C17 C15 Ru1 C19 0.14(17)
C14 C15 Ru1 C18 159.97(12)
C16 C15 Ru1 C18 25.65(17)
C17 C15 Ru1 C18 -87.26(19)
C14 C15 Ru1 O1 64.27(11)
C16 C15 Ru1 O1 -70.05(12)
C17 C15 Ru1 O1 177.04(16)
C14 C15 Ru1 N1 -13.54(13)
C16 C15 Ru1 N1 -147.85(11)
C17 C15 Ru1 N1 99.24(16)
C14 C15 Ru1 C16 134.32(17)
C17 C15 Ru1 C16 -112.9(2)
C16 C15 Ru1 C14 -134.32(17)
C17 C15 Ru1 C14 112.8(2)
C15 C14 Ru1 C19 68.80(13)
C13 C14 Ru1 C19 -164.87(12)
C15 C14 Ru1 C18 -70.9(3)
C13 C14 Ru1 C18 55.4(3)
C15 C14 Ru1 O1 -115.06(11)
C13 C14 Ru1 O1 11.26(11)
C15 C14 Ru1 N1 168.39(12)
C13 C14 Ru1 N1 -65.29(12)
C15 C14 Ru1 C16 -28.05(11)
C13 C14 Ru1 C16 98.27(13)
C13 C14 Ru1 C15 126.32(17)
